data_7126461
loop_
_publ_author_name
'Xiao, Lin'
'Chen, Weixing'
'Shen, Lingyi'
'Liu, Li'
'Xue, Yujie'
'Zhao, Yanxia'
'Yang, Xiao-Juan'

_publ_section_title
;
 Reduction of carbodiimides by a dialumane through insertion and
 cycloaddition.
;
_journal_issue 47
_journal_name_full 'Chemical communications (Cambridge, England)'
_journal_page_first 6352
_journal_page_last 6355
_journal_paper_doi 10.1039/d0cc02048f
_journal_volume 56
_journal_year 2020
_chemical_formula_sum 'C85.5 H128 Al2 N8'
_chemical_formula_weight 1321.91
_space_group_crystal_system triclinic
_space_group_IT_number 2
_space_group_name_Hall '-P 1'
_space_group_name_H-M_alt 'P -1'
_atom_sites_solution_hydrogens mixed
_atom_sites_solution_primary direct
_atom_sites_solution_secondary difmap
_audit_creation_method SHELXL-2014/7
_audit_update_record
;
2020-03-16 deposited with the CCDC.	2020-04-29 downloaded from the CCDC.
;
_cell_angle_alpha 100.431(3)
_cell_angle_beta 95.380(3)
_cell_angle_gamma 110.218(3)
_cell_formula_units_Z 2
_cell_length_a 12.9012(10)
_cell_length_b 15.4561(13)
_cell_length_c 22.3126(17)
_cell_measurement_reflns_used 9979
_cell_measurement_temperature 153(2)
_cell_measurement_theta_max 26.18
_cell_measurement_theta_min 2.56
_cell_volume 4046.7(6)
_computing_cell_refinement 'Bruker SMART'
_computing_data_collection 'Bruker SMART APEX II'
_computing_data_reduction 'Bruker SAINT'
_computing_molecular_graphics SHELXTL
_computing_publication_material SHELXTL
_computing_structure_refinement 'SHELXL-2014/7 (Sheldrick, 2014)'
_computing_structure_solution 'SHELXL-2014/7 (Sheldrick, 2014)'
_diffrn_ambient_temperature 153(2)
_diffrn_detector_area_resol_mean 'fine-focus sealed tube'
_diffrn_measured_fraction_theta_full 0.947
_diffrn_measured_fraction_theta_max 0.947
_diffrn_measurement_device_type 'Bruker APEX II area detector'
_diffrn_measurement_method '\w scan'
_diffrn_radiation_type MoK\a
_diffrn_radiation_wavelength 0.71073
_diffrn_reflns_av_R_equivalents 0.0369
_diffrn_reflns_av_unetI/netI 0.0478
_diffrn_reflns_Laue_measured_fraction_full 0.947
_diffrn_reflns_Laue_measured_fraction_max 0.947
_diffrn_reflns_limit_h_max 14
_diffrn_reflns_limit_h_min -14
_diffrn_reflns_limit_k_max 16
_diffrn_reflns_limit_k_min -17
_diffrn_reflns_limit_l_max 25
_diffrn_reflns_limit_l_min -24
_diffrn_reflns_number 32443
_diffrn_reflns_point_group_measured_fraction_full 0.947
_diffrn_reflns_point_group_measured_fraction_max 0.947
_diffrn_reflns_theta_full 23.500
_diffrn_reflns_theta_max 23.500
_diffrn_reflns_theta_min 2.318
_exptl_absorpt_coefficient_mu 0.083
_exptl_absorpt_correction_type multi-scan
_exptl_absorpt_process_details SADABS
_exptl_crystal_colour orange
_exptl_crystal_density_diffrn 1.085
_exptl_crystal_description block
_exptl_crystal_F_000 1446
_exptl_crystal_size_max 0.250
_exptl_crystal_size_mid 0.230
_exptl_crystal_size_min 0.200
_exptl_transmission_factor_max 0.7457
_exptl_transmission_factor_min 0.6371
_platon_squeeze_details
;
;
_refine_diff_density_max 0.243
_refine_diff_density_min -0.229
_refine_diff_density_rms 0.047
_refine_ls_extinction_method none
_refine_ls_goodness_of_fit_ref 1.021
_refine_ls_hydrogen_treatment mixed
_refine_ls_matrix_type full
_refine_ls_number_parameters 852
_refine_ls_number_reflns 11343
_refine_ls_number_restraints 0
_refine_ls_restrained_S_all 1.021
_refine_ls_R_factor_all 0.0774
_refine_ls_R_factor_gt 0.0548
_refine_ls_shift/su_max 0.001
_refine_ls_shift/su_mean 0.000
_refine_ls_structure_factor_coef Fsqd
_refine_ls_weighting_details 'w=1/[\s^2^(Fo^2^)+(0.0400P)^2^+4.3046P] where P=(Fo^2^+2Fc^2^)/3'
_refine_ls_weighting_scheme calc
_refine_ls_wR_factor_gt 0.1270
_refine_ls_wR_factor_ref 0.1368
_reflns_Friedel_coverage 0.000
_reflns_number_gt 8287
_reflns_number_total 11343
_reflns_threshold_expression 'I > 2\s(I)'
_cod_data_source_file d0cc02048f2.cif
_cod_data_source_block 4
_cod_depositor_comments
;
The following automatic conversions were performed:

data item '_exptl_absorpt_correction_type' value 'Multi-scan' was
changed to 'multi-scan' in accordance with the
/home/data/users/saulius/crontab/automatic-downloads/rss-feeds/RSC/lib/dictionaries/cif_core.dic
dictionary named 'cif_core.dic' version 2.4.2 last updated on
2011-04-26.

Automatic conversion script
Id: cif_fix_values 7556 2019-12-06 15:28:31Z antanas 

 Adding full bibliography for 7126459--7126464.cif.
;
_cod_original_formula_sum 'C85.50 H128 Al2 N8'
_cod_database_code 7126461
_shelx_shelxl_version_number 2014/7
_shelx_space_group_comment
;
The symmetry employed for this shelxl refinement is uniquely defined
by the following loop, which should always be used as a source of
symmetry information in preference to the above space-group names.
They are only intended as comments.
;
_shelx_estimated_absorpt_t_min 0.980
_shelx_estimated_absorpt_t_max 0.984

loop_
_space_group_symop_operation_xyz
'x, y, z'
'-x, -y, -z'

loop_
_atom_site_label
_atom_site_type_symbol
_atom_site_fract_x
_atom_site_fract_y
_atom_site_fract_z
_atom_site_U_iso_or_equiv
_atom_site_adp_type
_atom_site_occupancy
_atom_site_site_symmetry_order
_atom_site_calc_flag
_atom_site_refinement_flags_posn
_atom_site_refinement_flags_adp
_atom_site_refinement_flags_occupancy
_atom_site_disorder_assembly
_atom_site_disorder_group
Al1 Al 0.30455(6) 0.77813(6) 0.77841(4) 0.0280(2) Uani 1 1 d . . . . .
Al2 Al 0.24098(6) 0.47314(6) 0.75374(4) 0.0267(2) Uani 1 1 d . . . . .
C1 C 0.2481(2) 0.9267(2) 0.79572(14) 0.0352(7) Uani 1 1 d . . . . .
C2 C 0.3566(2) 0.9588(2) 0.82298(14) 0.0348(7) Uani 1 1 d . . . . .
C3 C 0.1724(3) 0.9819(2) 0.80468(17) 0.0521(9) Uani 1 1 d . . . . .
H3A H 0.1236 0.9591 0.8341 0.078 Uiso 1 1 calc R U . . .
H3B H 0.1263 0.9734 0.7650 0.078 Uiso 1 1 calc R U . . .
H3C H 0.2179 1.0493 0.8208 0.078 Uiso 1 1 calc R U . . .
C4 C 0.4158(3) 1.0507(2) 0.86950(16) 0.0511(9) Uani 1 1 d . . . . .
H4A H 0.4760 1.0923 0.8525 0.077 Uiso 1 1 calc R U . . .
H4B H 0.4476 1.0386 0.9073 0.077 Uiso 1 1 calc R U . . .
H4C H 0.3624 1.0812 0.8792 0.077 Uiso 1 1 calc R U . . .
C5 C 0.0974(2) 0.8002(2) 0.71854(14) 0.0365(7) Uani 1 1 d . . . . .
C6 C 0.0959(2) 0.8099(2) 0.65711(14) 0.0401(8) Uani 1 1 d . . . . .
C7 C -0.0076(3) 0.7763(2) 0.61762(16) 0.0497(9) Uani 1 1 d . . . . .
H7 H -0.0092 0.7825 0.5760 0.060 Uiso 1 1 calc R U . . .
C8 C -0.1062(3) 0.7352(2) 0.63715(17) 0.0518(9) Uani 1 1 d . . . . .
H8 H -0.1750 0.7113 0.6091 0.062 Uiso 1 1 calc R U . . .
C9 C -0.1051(3) 0.7286(2) 0.69747(17) 0.0491(9) Uani 1 1 d . . . . .
H9 H -0.1741 0.7014 0.7112 0.059 Uiso 1 1 calc R U . . .
C10 C -0.0047(2) 0.7609(2) 0.73935(15) 0.0398(8) Uani 1 1 d . . . . .
C11 C 0.2020(3) 0.8602(2) 0.63390(15) 0.0479(8) Uani 1 1 d . . . . .
H11 H 0.2659 0.8557 0.6604 0.057 Uiso 1 1 calc R U . . .
C12 C 0.2025(3) 0.8151(3) 0.56691(16) 0.0709(12) Uani 1 1 d . . . . .
H12A H 0.1783 0.7463 0.5615 0.106 Uiso 1 1 calc R U . . .
H12B H 0.2784 0.8404 0.5575 0.106 Uiso 1 1 calc R U . . .
H12C H 0.1510 0.8298 0.5389 0.106 Uiso 1 1 calc R U . . .
C13 C 0.2221(3) 0.9656(3) 0.6414(2) 0.0689(11) Uani 1 1 d . . . . .
H13A H 0.1596 0.9725 0.6167 0.103 Uiso 1 1 calc R U . . .
H13B H 0.2920 0.9974 0.6271 0.103 Uiso 1 1 calc R U . . .
H13C H 0.2274 0.9944 0.6850 0.103 Uiso 1 1 calc R U . . .
C14 C -0.0096(3) 0.7545(2) 0.80566(16) 0.0490(9) Uani 1 1 d . . . . .
H14 H 0.0667 0.7930 0.8302 0.059 Uiso 1 1 calc R U . . .
C15 C -0.0922(3) 0.7954(3) 0.83342(18) 0.0677(11) Uani 1 1 d . . . . .
H15A H -0.0723 0.8610 0.8294 0.102 Uiso 1 1 calc R U . . .
H15B H -0.0884 0.7937 0.8772 0.102 Uiso 1 1 calc R U . . .
H15C H -0.1685 0.7576 0.8113 0.102 Uiso 1 1 calc R U . . .
C16 C -0.0377(3) 0.6520(3) 0.81213(19) 0.0661(11) Uani 1 1 d . . . . .
H16A H -0.1095 0.6113 0.7858 0.099 Uiso 1 1 calc R U . . .
H16B H -0.0429 0.6492 0.8553 0.099 Uiso 1 1 calc R U . . .
H16C H 0.0214 0.6301 0.7994 0.099 Uiso 1 1 calc R U . . .
C17 C 0.5331(2) 0.9358(2) 0.81499(13) 0.0318(7) Uani 1 1 d . . . . .
C18 C 0.6056(2) 0.9118(2) 0.85524(14) 0.0362(7) Uani 1 1 d . . . . .
C19 C 0.7200(3) 0.9558(3) 0.85958(16) 0.0508(9) Uani 1 1 d . . . . .
H19 H 0.7687 0.9380 0.8851 0.061 Uiso 1 1 calc R U . . .
C20 C 0.7656(3) 1.0247(3) 0.82783(18) 0.0622(11) Uani 1 1 d . . . . .
H20 H 0.8445 1.0563 0.8331 0.075 Uiso 1 1 calc R U . . .
C21 C 0.6953(3) 1.0469(3) 0.78854(16) 0.0528(9) Uani 1 1 d . . . . .
H21 H 0.7268 1.0944 0.7667 0.063 Uiso 1 1 calc R U . . .
C22 C 0.5794(2) 1.0020(2) 0.77982(14) 0.0384(7) Uani 1 1 d . . . . .
C23 C 0.5604(2) 0.8439(2) 0.89550(14) 0.0395(8) Uani 1 1 d . . . . .
H23 H 0.4838 0.7993 0.8742 0.047 Uiso 1 1 calc R U . . .
C24 C 0.5483(3) 0.8970(3) 0.95675(17) 0.0707(12) Uani 1 1 d . . . . .
H24A H 0.6213 0.9452 0.9772 0.106 Uiso 1 1 calc R U . . .
H24B H 0.5210 0.8526 0.9831 0.106 Uiso 1 1 calc R U . . .
H24C H 0.4947 0.9277 0.9496 0.106 Uiso 1 1 calc R U . . .
C25 C 0.6312(3) 0.7847(3) 0.90499(19) 0.0633(11) Uani 1 1 d . . . . .
H25A H 0.6401 0.7530 0.8647 0.095 Uiso 1 1 calc R U . . .
H25B H 0.5938 0.7370 0.9275 0.095 Uiso 1 1 calc R U . . .
H25C H 0.7050 0.8259 0.9289 0.095 Uiso 1 1 calc R U . . .
C26 C 0.5091(3) 1.0233(2) 0.73023(14) 0.0432(8) Uani 1 1 d . . . . .
H26 H 0.4286 0.9940 0.7343 0.052 Uiso 1 1 calc R U . . .
C27 C 0.5236(3) 0.9779(3) 0.66655(15) 0.0561(9) Uani 1 1 d . . . . .
H27A H 0.6030 1.0025 0.6626 0.084 Uiso 1 1 calc R U . . .
H27B H 0.4797 0.9929 0.6346 0.084 Uiso 1 1 calc R U . . .
H27C H 0.4976 0.9090 0.6616 0.084 Uiso 1 1 calc R U . . .
C28 C 0.5373(4) 1.1290(3) 0.7354(2) 0.0811(13) Uani 1 1 d . . . . .
H28A H 0.5289 1.1583 0.7765 0.122 Uiso 1 1 calc R U . . .
H28B H 0.4863 1.1380 0.7038 0.122 Uiso 1 1 calc R U . . .
H28C H 0.6147 1.1586 0.7291 0.122 Uiso 1 1 calc R U . . .
C29 C 0.1760(2) 0.30264(19) 0.75634(13) 0.0321(7) Uani 1 1 d . . . . .
C30 C 0.2739(2) 0.3142(2) 0.71987(13) 0.0319(7) Uani 1 1 d . . . . .
C31 C 0.1434(3) 0.2148(2) 0.78272(14) 0.0396(7) Uani 1 1 d . . . . .
H31A H 0.2062 0.2191 0.8130 0.059 Uiso 1 1 calc R U . . .
H31B H 0.1248 0.1585 0.7492 0.059 Uiso 1 1 calc R U . . .
H31C H 0.0781 0.2102 0.8030 0.059 Uiso 1 1 calc R U . . .
C32 C 0.3074(3) 0.2429(2) 0.69900(15) 0.0446(8) Uani 1 1 d . . . . .
H32A H 0.3667 0.2528 0.6757 0.054 Uiso 1 1 calc R U . . .
H32B H 0.2717 0.1825 0.7075 0.054 Uiso 1 1 calc R U . . .
C33 C 0.1920(2) 0.3839(2) 0.86691(13) 0.0366(7) Uani 1 1 d . . . . .
C34 C 0.0924(3) 0.3839(2) 0.88898(14) 0.0441(8) Uani 1 1 d . . . . .
C35 C 0.0812(3) 0.3727(3) 0.94900(16) 0.0605(10) Uani 1 1 d . . . . .
H35 H 0.0141 0.3715 0.9638 0.073 Uiso 1 1 calc R U . . .
C36 C 0.1644(4) 0.3635(3) 0.98707(18) 0.0727(12) Uani 1 1 d . . . . .
H36 H 0.1552 0.3566 1.0279 0.087 Uiso 1 1 calc R U . . .
C37 C 0.2612(3) 0.3643(3) 0.96607(16) 0.0613(11) Uani 1 1 d . . . . .
H37 H 0.3188 0.3587 0.9930 0.074 Uiso 1 1 calc R U . . .
C38 C 0.2774(3) 0.3732(2) 0.90632(14) 0.0436(8) Uani 1 1 d . . . . .
C39 C -0.0038(2) 0.3930(2) 0.84954(15) 0.0458(8) Uani 1 1 d . . . . .
H39 H 0.0266 0.4220 0.8152 0.055 Uiso 1 1 calc R U . . .
C40 C -0.0960(3) 0.2969(3) 0.82029(18) 0.0615(10) Uani 1 1 d . . . . .
H40A H -0.0658 0.2582 0.7928 0.092 Uiso 1 1 calc R U . . .
H40B H -0.1577 0.3060 0.7965 0.092 Uiso 1 1 calc R U . . .
H40C H -0.1238 0.2647 0.8529 0.092 Uiso 1 1 calc R U . . .
C41 C -0.0570(3) 0.4572(3) 0.88506(18) 0.0614(10) Uani 1 1 d . . . . .
H41A H -0.0978 0.4257 0.9148 0.092 Uiso 1 1 calc R U . . .
H41B H -0.1089 0.4694 0.8558 0.092 Uiso 1 1 calc R U . . .
H41C H 0.0020 0.5173 0.9071 0.092 Uiso 1 1 calc R U . . .
C42 C 0.3847(3) 0.3710(2) 0.88499(16) 0.0491(9) Uani 1 1 d . . . . .
H42 H 0.3724 0.3615 0.8390 0.059 Uiso 1 1 calc R U . . .
C43 C 0.4835(3) 0.4634(3) 0.91097(16) 0.0585(10) Uani 1 1 d . . . . .
H43A H 0.4678 0.5151 0.8973 0.088 Uiso 1 1 calc R U . . .
H43B H 0.5508 0.4584 0.8961 0.088 Uiso 1 1 calc R U . . .
H43C H 0.4958 0.4764 0.9562 0.088 Uiso 1 1 calc R U . . .
C44 C 0.4148(4) 0.2887(3) 0.9001(2) 0.0925(15) Uani 1 1 d . . . . .
H44A H 0.4360 0.2996 0.9450 0.139 Uiso 1 1 calc R U . . .
H44B H 0.4778 0.2845 0.8800 0.139 Uiso 1 1 calc R U . . .
H44C H 0.3499 0.2293 0.8851 0.139 Uiso 1 1 calc R U . . .
C45 C 0.4004(2) 0.4212(2) 0.67005(13) 0.0312(7) Uani 1 1 d . . . . .
C46 C 0.3652(2) 0.4024(2) 0.60579(13) 0.0355(7) Uani 1 1 d . . . . .
C47 C 0.4466(3) 0.4204(2) 0.56808(15) 0.0446(8) Uani 1 1 d . . . . .
H47 H 0.4239 0.4092 0.5247 0.054 Uiso 1 1 calc R U . . .
C48 C 0.5591(3) 0.4542(2) 0.59205(17) 0.0523(9) Uani 1 1 d . . . . .
H48 H 0.6134 0.4671 0.5656 0.063 Uiso 1 1 calc R U . . .
C49 C 0.5918(3) 0.4688(2) 0.65395(17) 0.0496(9) Uani 1 1 d . . . . .
H49 H 0.6694 0.4914 0.6703 0.059 Uiso 1 1 calc R U . . .
C50 C 0.5146(2) 0.4516(2) 0.69399(15) 0.0390(8) Uani 1 1 d . . . . .
C51 C 0.2429(3) 0.3576(2) 0.57619(14) 0.0422(8) Uani 1 1 d . . . . .
H51 H 0.1970 0.3554 0.6100 0.051 Uiso 1 1 calc R U . . .
C52 C 0.2085(3) 0.4128(3) 0.53289(16) 0.0541(9) Uani 1 1 d . . . . .
H52A H 0.2263 0.4781 0.5555 0.081 Uiso 1 1 calc R U . . .
H52B H 0.1278 0.3827 0.5173 0.081 Uiso 1 1 calc R U . . .
H52C H 0.2495 0.4130 0.4981 0.081 Uiso 1 1 calc R U . . .
C53 C 0.2156(3) 0.2556(2) 0.54053(16) 0.0565(9) Uani 1 1 d . . . . .
H53A H 0.2612 0.2558 0.5078 0.085 Uiso 1 1 calc R U . . .
H53B H 0.1360 0.2270 0.5221 0.085 Uiso 1 1 calc R U . . .
H53C H 0.2321 0.2188 0.5689 0.085 Uiso 1 1 calc R U . . .
C54 C 0.5561(2) 0.4628(2) 0.76231(15) 0.0428(8) Uani 1 1 d . . . . .
H54 H 0.4891 0.4382 0.7824 0.051 Uiso 1 1 calc R U . . .
C55 C 0.6288(4) 0.4048(3) 0.7708(2) 0.0877(14) Uani 1 1 d . . . . .
H55A H 0.5859 0.3380 0.7512 0.132 Uiso 1 1 calc R U . . .
H55B H 0.6518 0.4113 0.8151 0.132 Uiso 1 1 calc R U . . .
H55C H 0.6955 0.4278 0.7518 0.132 Uiso 1 1 calc R U . . .
C56 C 0.6194(4) 0.5650(3) 0.79447(19) 0.0822(13) Uani 1 1 d . . . . .
H56A H 0.6794 0.5934 0.7720 0.123 Uiso 1 1 calc R U . . .
H56B H 0.6520 0.5690 0.8368 0.123 Uiso 1 1 calc R U . . .
H56C H 0.5680 0.5992 0.7955 0.123 Uiso 1 1 calc R U . . .
C57 C 0.2848(2) 0.6175(2) 0.76931(13) 0.0282(6) Uani 1 1 d . . . . .
C58 C 0.0828(2) 0.3065(2) 0.70658(13) 0.0326(7) Uani 1 1 d . . . . .
C59 C 0.2366(2) 0.6502(2) 0.87610(13) 0.0346(7) Uani 1 1 d . . . . .
H59 H 0.1629 0.5960 0.8678 0.041 Uiso 1 1 calc R U . . .
C60 C 0.2259(3) 0.7375(2) 0.91544(13) 0.0445(8) Uani 1 1 d . . . . .
H60A H 0.1636 0.7505 0.8944 0.053 Uiso 1 1 calc R U . . .
H60B H 0.2958 0.7929 0.9191 0.053 Uiso 1 1 calc R U . . .
C61 C 0.2041(3) 0.7253(3) 0.98022(15) 0.0641(11) Uani 1 1 d . . . . .
H61A H 0.2032 0.7851 1.0047 0.077 Uiso 1 1 calc R U . . .
H61B H 0.1296 0.6752 0.9769 0.077 Uiso 1 1 calc R U . . .
C62 C 0.2928(3) 0.6989(3) 1.01330(15) 0.0608(10) Uani 1 1 d . . . . .
H62A H 0.2731 0.6866 1.0536 0.073 Uiso 1 1 calc R U . . .
H62B H 0.3660 0.7522 1.0213 0.073 Uiso 1 1 calc R U . . .
C63 C 0.3018(3) 0.6114(3) 0.97444(15) 0.0575(10) Uani 1 1 d . . . . .
H63A H 0.2310 0.5567 0.9703 0.069 Uiso 1 1 calc R U . . .
H63B H 0.3629 0.5973 0.9956 0.069 Uiso 1 1 calc R U . . .
C64 C 0.3249(3) 0.6244(2) 0.91063(14) 0.0420(8) Uani 1 1 d . . . . .
H64A H 0.3273 0.5650 0.8863 0.050 Uiso 1 1 calc R U . . .
H64B H 0.3993 0.6750 0.9147 0.050 Uiso 1 1 calc R U . . .
C65 C 0.3829(2) 0.6530(2) 0.67945(13) 0.0327(7) Uani 1 1 d . . . . .
H65 H 0.3715 0.5842 0.6699 0.039 Uiso 1 1 calc R U . . .
C66 C 0.5075(2) 0.7122(2) 0.70136(15) 0.0455(8) Uani 1 1 d . . . . .
H66A H 0.5170 0.7793 0.7160 0.055 Uiso 1 1 calc R U . . .
H66B H 0.5349 0.6911 0.7369 0.055 Uiso 1 1 calc R U . . .
C67 C 0.5793(3) 0.7053(3) 0.65151(19) 0.0654(11) Uani 1 1 d . . . . .
H67A H 0.6574 0.7497 0.6675 0.078 Uiso 1 1 calc R U . . .
H67B H 0.5796 0.6404 0.6412 0.078 Uiso 1 1 calc R U . . .
C68 C 0.5351(3) 0.7289(3) 0.59346(18) 0.0663(12) Uani 1 1 d . . . . .
H68A H 0.5449 0.7966 0.6024 0.080 Uiso 1 1 calc R U . . .
H68B H 0.5788 0.7180 0.5606 0.080 Uiso 1 1 calc R U . . .
C69 C 0.4130(3) 0.6688(3) 0.57108(16) 0.0594(10) Uani 1 1 d . . . . .
H69A H 0.4043 0.6016 0.5579 0.071 Uiso 1 1 calc R U . . .
H69B H 0.3852 0.6881 0.5348 0.071 Uiso 1 1 calc R U . . .
C70 C 0.3431(3) 0.6788(2) 0.62181(13) 0.0411(8) Uani 1 1 d . . . . .
H70A H 0.3471 0.7451 0.6325 0.049 Uiso 1 1 calc R U . . .
H70B H 0.2638 0.6374 0.6059 0.049 Uiso 1 1 calc R U . . .
C71 C 0.0165(2) 0.4075(2) 0.65667(14) 0.0340(7) Uani 1 1 d . . . . .
H71 H 0.0152 0.3657 0.6166 0.041 Uiso 1 1 calc R U . . .
C72 C 0.0613(2) 0.5092(2) 0.64943(15) 0.0395(7) Uani 1 1 d . . . . .
H72A H 0.1397 0.5263 0.6421 0.047 Uiso 1 1 calc R U . . .
H72B H 0.0609 0.5523 0.6880 0.047 Uiso 1 1 calc R U . . .
C73 C -0.0106(3) 0.5209(3) 0.59521(16) 0.0532(9) Uani 1 1 d . . . . .
H73A H 0.0168 0.5883 0.5929 0.064 Uiso 1 1 calc R U . . .
H73B H -0.0031 0.4832 0.5561 0.064 Uiso 1 1 calc R U . . .
C74 C -0.1336(3) 0.4891(3) 0.60225(19) 0.0586(10) Uani 1 1 d . . . . .
H74A H -0.1428 0.5335 0.6374 0.070 Uiso 1 1 calc R U . . .
H74B H -0.1787 0.4909 0.5644 0.070 Uiso 1 1 calc R U . . .
C75 C -0.1771(3) 0.3892(2) 0.61322(17) 0.0522(9) Uani 1 1 d . . . . .
H75A H -0.1775 0.3435 0.5758 0.063 Uiso 1 1 calc R U . . .
H75B H -0.2550 0.3729 0.6211 0.063 Uiso 1 1 calc R U . . .
C76 C -0.1038(2) 0.3816(2) 0.66817(15) 0.0421(8) Uani 1 1 d . . . . .
H76A H -0.1064 0.4248 0.7061 0.051 Uiso 1 1 calc R U . . .
H76B H -0.1326 0.3161 0.6742 0.051 Uiso 1 1 calc R U . . .
C77 C -0.0158(2) 0.1284(2) 0.65150(14) 0.0379(7) Uani 1 1 d . . . . .
H77 H 0.0549 0.1170 0.6615 0.045 Uiso 1 1 calc R U . . .
C78 C -0.1020(3) 0.0785(2) 0.68807(15) 0.0461(8) Uani 1 1 d . . . . .
H78A H -0.1697 0.0938 0.6803 0.055 Uiso 1 1 calc R U . . .
H78B H -0.0710 0.1018 0.7328 0.055 Uiso 1 1 calc R U . . .
C79 C -0.1342(3) -0.0285(2) 0.67036(16) 0.0526(9) Uani 1 1 d . . . . .
H79A H -0.0677 -0.0444 0.6808 0.063 Uiso 1 1 calc R U . . .
H79B H -0.1919 -0.0590 0.6942 0.063 Uiso 1 1 calc R U . . .
C80 C -0.1796(3) -0.0660(2) 0.60167(16) 0.0507(9) Uani 1 1 d . . . . .
H80A H -0.1958 -0.1349 0.5905 0.061 Uiso 1 1 calc R U . . .
H80B H -0.2507 -0.0561 0.5921 0.061 Uiso 1 1 calc R U . . .
C81 C -0.0971(3) -0.0168(2) 0.56392(16) 0.0500(9) Uani 1 1 d . . . . .
H81A H -0.1313 -0.0392 0.5196 0.060 Uiso 1 1 calc R U . . .
H81B H -0.0300 -0.0336 0.5694 0.060 Uiso 1 1 calc R U . . .
C82 C -0.0618(3) 0.0902(2) 0.58244(14) 0.0442(8) Uani 1 1 d . . . . .
H82A H -0.1271 0.1076 0.5720 0.053 Uiso 1 1 calc R U . . .
H82B H -0.0036 0.1198 0.5586 0.053 Uiso 1 1 calc R U . . .
H1 H -0.037(3) 0.247(3) 0.6377(18) 0.077(13) Uiso 1 1 d . . . . .
N1 N 0.20195(18) 0.83090(16) 0.75978(11) 0.0336(6) Uani 1 1 d . . . . .
N2 N 0.41417(17) 0.89404(16) 0.81168(10) 0.0301(5) Uani 1 1 d . . . . .
N3 N 0.20765(18) 0.39210(16) 0.80537(10) 0.0308(6) Uani 1 1 d . . . . .
N4 N 0.31846(18) 0.40597(16) 0.71081(10) 0.0296(5) Uani 1 1 d . . . . .
N5 N 0.26565(18) 0.67334(16) 0.81752(10) 0.0301(5) Uani 1 1 d . . . . .
N6 N 0.32107(18) 0.67204(16) 0.72870(10) 0.0290(5) Uani 1 1 d . . . . .
N7 N 0.09155(18) 0.39363(16) 0.70439(10) 0.0310(6) Uani 1 1 d . . . . .
N8 N 0.0085(2) 0.23129(17) 0.66501(12) 0.0395(6) Uani 1 1 d . . . . .

loop_
_atom_site_aniso_label
_atom_site_aniso_U_11
_atom_site_aniso_U_22
_atom_site_aniso_U_33
_atom_site_aniso_U_23
_atom_site_aniso_U_13
_atom_site_aniso_U_12
Al1 0.0298(4) 0.0226(5) 0.0307(5) 0.0047(4) 0.0052(4) 0.0093(4)
Al2 0.0296(4) 0.0214(5) 0.0274(4) 0.0048(4) 0.0035(4) 0.0080(4)
C1 0.0389(16) 0.0245(18) 0.0420(18) 0.0034(14) 0.0068(14) 0.0137(14)
C2 0.0374(16) 0.0244(17) 0.0402(18) 0.0032(14) 0.0087(14) 0.0100(13)
C3 0.0476(19) 0.038(2) 0.071(2) 0.0012(18) 0.0062(17) 0.0232(16)
C4 0.0490(19) 0.033(2) 0.060(2) -0.0119(17) 0.0021(17) 0.0154(16)
C5 0.0345(16) 0.0270(18) 0.0478(19) 0.0050(15) 0.0012(14) 0.0145(13)
C6 0.0446(17) 0.0329(19) 0.0442(19) 0.0056(15) -0.0006(15) 0.0197(15)
C7 0.055(2) 0.047(2) 0.047(2) 0.0078(17) -0.0056(17) 0.0241(18)
C8 0.0412(19) 0.042(2) 0.062(2) 0.0028(19) -0.0121(17) 0.0138(16)
C9 0.0356(17) 0.039(2) 0.068(3) 0.0081(18) 0.0021(17) 0.0122(15)
C10 0.0337(16) 0.0312(19) 0.054(2) 0.0083(16) 0.0007(15) 0.0134(14)
C11 0.0484(19) 0.054(2) 0.049(2) 0.0196(18) 0.0055(16) 0.0254(17)
C12 0.079(3) 0.098(3) 0.050(2) 0.031(2) 0.014(2) 0.043(3)
C13 0.058(2) 0.060(3) 0.096(3) 0.035(2) 0.012(2) 0.022(2)
C14 0.0335(16) 0.052(2) 0.056(2) 0.0113(18) 0.0055(15) 0.0101(16)
C15 0.044(2) 0.082(3) 0.071(3) 0.004(2) 0.0143(19) 0.020(2)
C16 0.056(2) 0.063(3) 0.077(3) 0.024(2) 0.010(2) 0.016(2)
C17 0.0304(15) 0.0250(17) 0.0353(17) 0.0013(14) 0.0066(13) 0.0069(13)
C18 0.0341(16) 0.0326(19) 0.0376(17) 0.0041(15) 0.0041(14) 0.0093(14)
C19 0.0356(17) 0.061(2) 0.054(2) 0.021(2) 0.0050(16) 0.0126(16)
C20 0.0319(17) 0.074(3) 0.070(3) 0.026(2) 0.0045(18) 0.0028(18)
C21 0.0434(19) 0.051(2) 0.058(2) 0.0226(19) 0.0097(17) 0.0048(16)
C22 0.0397(17) 0.0289(19) 0.0429(18) 0.0054(15) 0.0083(14) 0.0093(14)
C23 0.0356(16) 0.038(2) 0.0408(18) 0.0098(16) 0.0012(14) 0.0092(14)
C24 0.085(3) 0.065(3) 0.053(2) 0.012(2) 0.026(2) 0.013(2)
C25 0.055(2) 0.057(3) 0.081(3) 0.029(2) 0.001(2) 0.0196(19)
C26 0.0492(18) 0.037(2) 0.0460(19) 0.0179(16) 0.0121(16) 0.0147(15)
C27 0.066(2) 0.056(2) 0.050(2) 0.0169(19) 0.0076(18) 0.0256(19)
C28 0.126(4) 0.052(3) 0.075(3) 0.018(2) 0.005(3) 0.046(3)
C29 0.0351(15) 0.0198(17) 0.0354(17) 0.0027(13) -0.0016(13) 0.0066(13)
C30 0.0385(16) 0.0225(18) 0.0324(16) 0.0057(14) -0.0003(13) 0.0104(13)
C31 0.0475(18) 0.0260(18) 0.0400(18) 0.0099(15) -0.0017(15) 0.0085(14)
C32 0.0495(18) 0.0275(19) 0.057(2) 0.0103(16) 0.0118(16) 0.0137(15)
C33 0.0468(18) 0.0233(18) 0.0309(17) 0.0080(14) 0.0017(14) 0.0023(14)
C34 0.0498(19) 0.032(2) 0.0380(19) 0.0062(15) 0.0110(15) 0.0003(15)
C35 0.067(2) 0.063(3) 0.039(2) 0.0195(19) 0.0195(19) 0.003(2)
C36 0.091(3) 0.073(3) 0.039(2) 0.026(2) 0.013(2) 0.004(2)
C37 0.080(3) 0.049(2) 0.040(2) 0.0196(19) -0.010(2) 0.007(2)
C38 0.058(2) 0.0290(19) 0.0349(18) 0.0101(15) -0.0040(16) 0.0067(15)
C39 0.0405(17) 0.048(2) 0.0431(19) 0.0113(17) 0.0144(15) 0.0068(15)
C40 0.046(2) 0.054(3) 0.068(3) 0.003(2) 0.0100(18) 0.0040(17)
C41 0.056(2) 0.053(3) 0.072(3) 0.010(2) 0.026(2) 0.0136(18)
C42 0.058(2) 0.043(2) 0.0430(19) 0.0091(17) -0.0104(16) 0.0198(17)
C43 0.064(2) 0.055(3) 0.043(2) 0.0024(18) -0.0030(18) 0.0131(19)
C44 0.085(3) 0.058(3) 0.135(4) 0.029(3) -0.017(3) 0.033(2)
C45 0.0370(16) 0.0225(17) 0.0352(17) 0.0050(13) 0.0104(13) 0.0123(13)
C46 0.0407(16) 0.0281(18) 0.0348(17) -0.0008(14) 0.0077(14) 0.0131(14)
C47 0.055(2) 0.038(2) 0.0365(18) 0.0010(16) 0.0136(16) 0.0145(16)
C48 0.047(2) 0.051(2) 0.057(2) 0.0047(19) 0.0243(18) 0.0160(17)
C49 0.0335(17) 0.045(2) 0.065(2) 0.0022(18) 0.0120(17) 0.0127(15)
C50 0.0352(16) 0.0298(19) 0.050(2) 0.0027(15) 0.0072(15) 0.0128(14)
C51 0.0474(18) 0.044(2) 0.0333(17) 0.0045(16) 0.0087(15) 0.0163(16)
C52 0.060(2) 0.049(2) 0.049(2) 0.0036(18) 0.0020(17) 0.0214(18)
C53 0.059(2) 0.044(2) 0.053(2) 0.0031(18) -0.0005(18) 0.0080(17)
C54 0.0327(16) 0.038(2) 0.050(2) 0.0043(16) 0.0007(15) 0.0096(14)
C55 0.098(3) 0.096(4) 0.083(3) 0.010(3) -0.012(3) 0.065(3)
C56 0.099(3) 0.055(3) 0.060(3) 0.003(2) -0.014(2) 0.002(2)
C57 0.0254(14) 0.0279(17) 0.0308(16) 0.0076(14) 0.0036(12) 0.0093(12)
C58 0.0308(15) 0.0279(18) 0.0358(17) 0.0061(14) 0.0033(13) 0.0081(13)
C59 0.0356(15) 0.0349(19) 0.0296(16) 0.0122(14) 0.0066(13) 0.0060(13)
C60 0.0512(19) 0.051(2) 0.0329(17) 0.0037(16) 0.0100(15) 0.0234(17)
C61 0.069(2) 0.080(3) 0.038(2) 0.005(2) 0.0224(19) 0.021(2)
C62 0.068(2) 0.067(3) 0.0322(19) 0.0111(19) 0.0075(18) 0.007(2)
C63 0.072(2) 0.049(2) 0.038(2) 0.0168(18) -0.0036(18) 0.0056(19)
C64 0.0506(18) 0.035(2) 0.0356(18) 0.0068(15) 0.0008(15) 0.0118(15)
C65 0.0397(16) 0.0263(17) 0.0339(16) 0.0068(14) 0.0142(14) 0.0127(13)
C66 0.0402(17) 0.046(2) 0.050(2) 0.0085(17) 0.0113(15) 0.0161(15)
C67 0.047(2) 0.054(3) 0.094(3) 0.006(2) 0.033(2) 0.0170(18)
C68 0.086(3) 0.039(2) 0.070(3) 0.008(2) 0.051(2) 0.011(2)
C69 0.086(3) 0.044(2) 0.045(2) 0.0097(18) 0.027(2) 0.016(2)
C70 0.0530(19) 0.036(2) 0.0315(17) 0.0092(15) 0.0095(15) 0.0116(15)
C71 0.0332(15) 0.0307(18) 0.0367(17) 0.0051(14) 0.0009(13) 0.0129(13)
C72 0.0389(16) 0.0318(19) 0.0476(19) 0.0135(16) 0.0030(14) 0.0119(14)
C73 0.055(2) 0.050(2) 0.058(2) 0.0236(19) -0.0009(17) 0.0211(17)
C74 0.048(2) 0.056(3) 0.077(3) 0.025(2) -0.0037(18) 0.0243(18)
C75 0.0372(17) 0.047(2) 0.070(2) 0.0116(19) -0.0026(17) 0.0168(16)
C76 0.0345(16) 0.038(2) 0.053(2) 0.0106(16) 0.0037(15) 0.0131(14)
C77 0.0365(16) 0.0274(19) 0.0438(18) 0.0044(15) 0.0009(14) 0.0079(13)
C78 0.0444(18) 0.033(2) 0.049(2) 0.0041(16) 0.0046(16) 0.0042(15)
C79 0.059(2) 0.032(2) 0.053(2) 0.0075(17) 0.0035(17) 0.0026(16)
C80 0.052(2) 0.0269(19) 0.058(2) 0.0006(17) -0.0012(17) 0.0044(15)
C81 0.0520(19) 0.036(2) 0.050(2) -0.0038(17) -0.0014(17) 0.0101(16)
C82 0.0423(17) 0.035(2) 0.0444(19) 0.0038(16) -0.0004(15) 0.0050(15)
N1 0.0321(12) 0.0269(15) 0.0399(14) 0.0037(12) 0.0009(11) 0.0117(11)
N2 0.0297(12) 0.0249(14) 0.0341(13) 0.0034(11) 0.0039(10) 0.0103(10)
N3 0.0387(13) 0.0224(14) 0.0277(13) 0.0060(11) 0.0036(11) 0.0073(11)
N4 0.0334(12) 0.0237(14) 0.0299(13) 0.0044(11) 0.0033(10) 0.0097(11)
N5 0.0346(12) 0.0264(14) 0.0278(13) 0.0041(11) 0.0069(10) 0.0102(11)
N6 0.0343(12) 0.0249(14) 0.0282(13) 0.0078(11) 0.0091(11) 0.0098(10)
N7 0.0335(12) 0.0270(15) 0.0317(13) 0.0059(11) 0.0015(11) 0.0116(11)
N8 0.0386(14) 0.0245(16) 0.0453(16) 0.0011(13) -0.0070(13) 0.0065(12)

loop_
_atom_type_symbol
_atom_type_description
_atom_type_scat_dispersion_real
_atom_type_scat_dispersion_imag
_atom_type_scat_source
C C 0.0033 0.0016 'International Tables Vol C Tables 4.2.6.8 and 6.1.1.4'
H H 0.0000 0.0000 'International Tables Vol C Tables 4.2.6.8 and 6.1.1.4'
Al Al 0.0645 0.0514 'International Tables Vol C Tables 4.2.6.8 and 6.1.1.4'
N N 0.0061 0.0033 'International Tables Vol C Tables 4.2.6.8 and 6.1.1.4'

loop_
_geom_angle_atom_site_label_1
_geom_angle_atom_site_label_2
_geom_angle_atom_site_label_3
_geom_angle
_geom_angle_site_symmetry_1
_geom_angle_site_symmetry_3
_geom_angle_publ_flag
N2 Al1 N1 92.16(11) . . ?
N2 Al1 N6 126.92(10) . . ?
N1 Al1 N6 126.35(11) . . ?
N2 Al1 N5 125.04(11) . . ?
N1 Al1 N5 120.50(11) . . ?
N6 Al1 N5 69.36(10) . . ?
N2 Al1 C57 136.48(10) . . ?
N1 Al1 C57 131.09(10) . . ?
N6 Al1 C57 34.73(9) . . ?
N5 Al1 C57 34.64(9) . . ?
N3 Al2 N4 91.71(10) . . ?
N3 Al2 N7 85.98(10) . . ?
N4 Al2 N7 95.45(10) . . ?
N3 Al2 C57 131.72(11) . . ?
N4 Al2 C57 124.36(11) . . ?
N7 Al2 C57 116.96(10) . . ?
C2 C1 N1 116.4(2) . . ?
C2 C1 C3 124.3(3) . . ?
N1 C1 C3 119.1(2) . . ?
C1 C2 N2 116.5(3) . . ?
C1 C2 C4 124.9(3) . . ?
N2 C2 C4 118.1(2) . . ?
C1 C3 H3A 109.5 . . ?
C1 C3 H3B 109.5 . . ?
H3A C3 H3B 109.5 . . ?
C1 C3 H3C 109.5 . . ?
H3A C3 H3C 109.5 . . ?
H3B C3 H3C 109.5 . . ?
C2 C4 H4A 109.5 . . ?
C2 C4 H4B 109.5 . . ?
H4A C4 H4B 109.5 . . ?
C2 C4 H4C 109.5 . . ?
H4A C4 H4C 109.5 . . ?
H4B C4 H4C 109.5 . . ?
C6 C5 C10 119.3(3) . . ?
C6 C5 N1 120.3(3) . . ?
C10 C5 N1 120.4(3) . . ?
C7 C6 C5 118.6(3) . . ?
C7 C6 C11 119.6(3) . . ?
C5 C6 C11 121.7(3) . . ?
C8 C7 C6 122.0(3) . . ?
C8 C7 H7 119.0 . . ?
C6 C7 H7 119.0 . . ?
C7 C8 C9 119.4(3) . . ?
C7 C8 H8 120.3 . . ?
C9 C8 H8 120.3 . . ?
C8 C9 C10 121.5(3) . . ?
C8 C9 H9 119.3 . . ?
C10 C9 H9 119.3 . . ?
C9 C10 C5 119.1(3) . . ?
C9 C10 C14 118.8(3) . . ?
C5 C10 C14 122.2(3) . . ?
C6 C11 C12 113.0(3) . . ?
C6 C11 C13 110.6(3) . . ?
C12 C11 C13 110.6(3) . . ?
C6 C11 H11 107.5 . . ?
C12 C11 H11 107.5 . . ?
C13 C11 H11 107.5 . . ?
C11 C12 H12A 109.5 . . ?
C11 C12 H12B 109.5 . . ?
H12A C12 H12B 109.5 . . ?
C11 C12 H12C 109.5 . . ?
H12A C12 H12C 109.5 . . ?
H12B C12 H12C 109.5 . . ?
C11 C13 H13A 109.5 . . ?
C11 C13 H13B 109.5 . . ?
H13A C13 H13B 109.5 . . ?
C11 C13 H13C 109.5 . . ?
H13A C13 H13C 109.5 . . ?
H13B C13 H13C 109.5 . . ?
C10 C14 C16 110.9(3) . . ?
C10 C14 C15 112.6(3) . . ?
C16 C14 C15 110.7(3) . . ?
C10 C14 H14 107.5 . . ?
C16 C14 H14 107.5 . . ?
C15 C14 H14 107.5 . . ?
C14 C15 H15A 109.5 . . ?
C14 C15 H15B 109.5 . . ?
H15A C15 H15B 109.5 . . ?
C14 C15 H15C 109.5 . . ?
H15A C15 H15C 109.5 . . ?
H15B C15 H15C 109.5 . . ?
C14 C16 H16A 109.5 . . ?
C14 C16 H16B 109.5 . . ?
H16A C16 H16B 109.5 . . ?
C14 C16 H16C 109.5 . . ?
H16A C16 H16C 109.5 . . ?
H16B C16 H16C 109.5 . . ?
C22 C17 C18 119.4(3) . . ?
C22 C17 N2 120.8(3) . . ?
C18 C17 N2 119.8(3) . . ?
C19 C18 C17 118.9(3) . . ?
C19 C18 C23 119.5(3) . . ?
C17 C18 C23 121.5(2) . . ?
C20 C19 C18 121.8(3) . . ?
C20 C19 H19 119.1 . . ?
C18 C19 H19 119.1 . . ?
C21 C20 C19 119.1(3) . . ?
C21 C20 H20 120.5 . . ?
C19 C20 H20 120.5 . . ?
C20 C21 C22 121.9(3) . . ?
C20 C21 H21 119.0 . . ?
C22 C21 H21 119.0 . . ?
C21 C22 C17 118.7(3) . . ?
C21 C22 C26 118.1(3) . . ?
C17 C22 C26 123.0(3) . . ?
C18 C23 C24 110.0(3) . . ?
C18 C23 C25 112.8(3) . . ?
C24 C23 C25 111.1(3) . . ?
C18 C23 H23 107.5 . . ?
C24 C23 H23 107.5 . . ?
C25 C23 H23 107.5 . . ?
C23 C24 H24A 109.5 . . ?
C23 C24 H24B 109.5 . . ?
H24A C24 H24B 109.5 . . ?
C23 C24 H24C 109.5 . . ?
H24A C24 H24C 109.5 . . ?
H24B C24 H24C 109.5 . . ?
C23 C25 H25A 109.5 . . ?
C23 C25 H25B 109.5 . . ?
H25A C25 H25B 109.5 . . ?
C23 C25 H25C 109.5 . . ?
H25A C25 H25C 109.5 . . ?
H25B C25 H25C 109.5 . . ?
C22 C26 C27 109.5(3) . . ?
C22 C26 C28 113.4(3) . . ?
C27 C26 C28 109.6(3) . . ?
C22 C26 H26 108.1 . . ?
C27 C26 H26 108.1 . . ?
C28 C26 H26 108.1 . . ?
C26 C27 H27A 109.5 . . ?
C26 C27 H27B 109.5 . . ?
H27A C27 H27B 109.5 . . ?
C26 C27 H27C 109.5 . . ?
H27A C27 H27C 109.5 . . ?
H27B C27 H27C 109.5 . . ?
C26 C28 H28A 109.5 . . ?
C26 C28 H28B 109.5 . . ?
H28A C28 H28B 109.5 . . ?
C26 C28 H28C 109.5 . . ?
H28A C28 H28C 109.5 . . ?
H28B C28 H28C 109.5 . . ?
N3 C29 C31 112.4(2) . . ?
N3 C29 C30 107.2(2) . . ?
C31 C29 C30 114.1(2) . . ?
N3 C29 C58 105.2(2) . . ?
C31 C29 C58 115.7(2) . . ?
C30 C29 C58 101.1(2) . . ?
C32 C30 N4 126.0(3) . . ?
C32 C30 C29 122.8(3) . . ?
N4 C30 C29 111.1(2) . . ?
C29 C31 H31A 109.5 . . ?
C29 C31 H31B 109.5 . . ?
H31A C31 H31B 109.5 . . ?
C29 C31 H31C 109.5 . . ?
H31A C31 H31C 109.5 . . ?
H31B C31 H31C 109.5 . . ?
C30 C32 H32A 120.0 . . ?
C30 C32 H32B 120.0 . . ?
H32A C32 H32B 120.0 . . ?
C38 C33 C34 119.4(3) . . ?
C38 C33 N3 118.9(3) . . ?
C34 C33 N3 121.7(3) . . ?
C35 C34 C33 118.8(3) . . ?
C35 C34 C39 118.4(3) . . ?
C33 C34 C39 122.8(3) . . ?
C36 C35 C34 121.6(4) . . ?
C36 C35 H35 119.2 . . ?
C34 C35 H35 119.2 . . ?
C35 C36 C37 119.8(3) . . ?
C35 C36 H36 120.1 . . ?
C37 C36 H36 120.1 . . ?
C36 C37 C38 121.9(4) . . ?
C36 C37 H37 119.1 . . ?
C38 C37 H37 119.1 . . ?
C37 C38 C33 118.6(3) . . ?
C37 C38 C42 119.6(3) . . ?
C33 C38 C42 121.8(3) . . ?
C34 C39 C40 112.0(3) . . ?
C34 C39 C41 113.4(3) . . ?
C40 C39 C41 108.4(3) . . ?
C34 C39 H39 107.6 . . ?
C40 C39 H39 107.6 . . ?
C41 C39 H39 107.6 . . ?
C39 C40 H40A 109.5 . . ?
C39 C40 H40B 109.5 . . ?
H40A C40 H40B 109.5 . . ?
C39 C40 H40C 109.5 . . ?
H40A C40 H40C 109.5 . . ?
H40B C40 H40C 109.5 . . ?
C39 C41 H41A 109.5 . . ?
C39 C41 H41B 109.5 . . ?
H41A C41 H41B 109.5 . . ?
C39 C41 H41C 109.5 . . ?
H41A C41 H41C 109.5 . . ?
H41B C41 H41C 109.5 . . ?
C38 C42 C43 112.5(3) . . ?
C38 C42 C44 112.8(3) . . ?
C43 C42 C44 109.4(3) . . ?
C38 C42 H42 107.3 . . ?
C43 C42 H42 107.3 . . ?
C44 C42 H42 107.3 . . ?
C42 C43 H43A 109.5 . . ?
C42 C43 H43B 109.5 . . ?
H43A C43 H43B 109.5 . . ?
C42 C43 H43C 109.5 . . ?
H43A C43 H43C 109.5 . . ?
H43B C43 H43C 109.5 . . ?
C42 C44 H44A 109.5 . . ?
C42 C44 H44B 109.5 . . ?
H44A C44 H44B 109.5 . . ?
C42 C44 H44C 109.5 . . ?
H44A C44 H44C 109.5 . . ?
H44B C44 H44C 109.5 . . ?
C50 C45 C46 119.8(3) . . ?
C50 C45 N4 120.2(3) . . ?
C46 C45 N4 119.9(2) . . ?
C47 C46 C45 118.4(3) . . ?
C47 C46 C51 119.0(3) . . ?
C45 C46 C51 122.5(3) . . ?
C48 C47 C46 121.6(3) . . ?
C48 C47 H47 119.2 . . ?
C46 C47 H47 119.2 . . ?
C49 C48 C47 119.3(3) . . ?
C49 C48 H48 120.3 . . ?
C47 C48 H48 120.3 . . ?
C48 C49 C50 121.8(3) . . ?
C48 C49 H49 119.1 . . ?
C50 C49 H49 119.1 . . ?
C49 C50 C45 118.9(3) . . ?
C49 C50 C54 119.2(3) . . ?
C45 C50 C54 121.8(3) . . ?
C46 C51 C52 113.3(3) . . ?
C46 C51 C53 110.2(3) . . ?
C52 C51 C53 109.3(3) . . ?
C46 C51 H51 107.9 . . ?
C52 C51 H51 107.9 . . ?
C53 C51 H51 107.9 . . ?
C51 C52 H52A 109.5 . . ?
C51 C52 H52B 109.5 . . ?
H52A C52 H52B 109.5 . . ?
C51 C52 H52C 109.5 . . ?
H52A C52 H52C 109.5 . . ?
H52B C52 H52C 109.5 . . ?
C51 C53 H53A 109.5 . . ?
C51 C53 H53B 109.5 . . ?
H53A C53 H53B 109.5 . . ?
C51 C53 H53C 109.5 . . ?
H53A C53 H53C 109.5 . . ?
H53B C53 H53C 109.5 . . ?
C56 C54 C50 111.8(3) . . ?
C56 C54 C55 110.1(3) . . ?
C50 C54 C55 111.3(3) . . ?
C56 C54 H54 107.8 . . ?
C50 C54 H54 107.8 . . ?
C55 C54 H54 107.8 . . ?
C54 C55 H55A 109.5 . . ?
C54 C55 H55B 109.5 . . ?
H55A C55 H55B 109.5 . . ?
C54 C55 H55C 109.5 . . ?
H55A C55 H55C 109.5 . . ?
H55B C55 H55C 109.5 . . ?
C54 C56 H56A 109.5 . . ?
C54 C56 H56B 109.5 . . ?
H56A C56 H56B 109.5 . . ?
C54 C56 H56C 109.5 . . ?
H56A C56 H56C 109.5 . . ?
H56B C56 H56C 109.5 . . ?
N5 C57 N6 106.6(2) . . ?
N5 C57 Al2 126.3(2) . . ?
N6 C57 Al2 126.4(2) . . ?
N5 C57 Al1 53.72(14) . . ?
N6 C57 Al1 52.88(13) . . ?
Al2 C57 Al1 170.35(13) . . ?
N7 C58 N8 121.0(3) . . ?
N7 C58 C29 113.5(2) . . ?
N8 C58 C29 125.1(3) . . ?
N5 C59 C64 112.2(2) . . ?
N5 C59 C60 107.1(2) . . ?
C64 C59 C60 109.6(2) . . ?
N5 C59 H59 109.3 . . ?
C64 C59 H59 109.3 . . ?
C60 C59 H59 109.3 . . ?
C59 C60 C61 112.4(3) . . ?
C59 C60 H60A 109.1 . . ?
C61 C60 H60A 109.1 . . ?
C59 C60 H60B 109.1 . . ?
C61 C60 H60B 109.1 . . ?
H60A C60 H60B 107.8 . . ?
C62 C61 C60 111.6(3) . . ?
C62 C61 H61A 109.3 . . ?
C60 C61 H61A 109.3 . . ?
C62 C61 H61B 109.3 . . ?
C60 C61 H61B 109.3 . . ?
H61A C61 H61B 108.0 . . ?
C61 C62 C63 110.3(3) . . ?
C61 C62 H62A 109.6 . . ?
C63 C62 H62A 109.6 . . ?
C61 C62 H62B 109.6 . . ?
C63 C62 H62B 109.6 . . ?
H62A C62 H62B 108.1 . . ?
C62 C63 C64 111.8(3) . . ?
C62 C63 H63A 109.3 . . ?
C64 C63 H63A 109.3 . . ?
C62 C63 H63B 109.3 . . ?
C64 C63 H63B 109.3 . . ?
H63A C63 H63B 107.9 . . ?
C63 C64 C59 112.3(3) . . ?
C63 C64 H64A 109.1 . . ?
C59 C64 H64A 109.1 . . ?
C63 C64 H64B 109.1 . . ?
C59 C64 H64B 109.1 . . ?
H64A C64 H64B 107.9 . . ?
N6 C65 C70 110.6(2) . . ?
N6 C65 C66 108.9(2) . . ?
C70 C65 C66 109.0(2) . . ?
N6 C65 H65 109.4 . . ?
C70 C65 H65 109.4 . . ?
C66 C65 H65 109.4 . . ?
C67 C66 C65 113.6(3) . . ?
C67 C66 H66A 108.8 . . ?
C65 C66 H66A 108.8 . . ?
C67 C66 H66B 108.8 . . ?
C65 C66 H66B 108.8 . . ?
H66A C66 H66B 107.7 . . ?
C68 C67 C66 111.2(3) . . ?
C68 C67 H67A 109.4 . . ?
C66 C67 H67A 109.4 . . ?
C68 C67 H67B 109.4 . . ?
C66 C67 H67B 109.4 . . ?
H67A C67 H67B 108.0 . . ?
C69 C68 C67 111.0(3) . . ?
C69 C68 H68A 109.4 . . ?
C67 C68 H68A 109.4 . . ?
C69 C68 H68B 109.4 . . ?
C67 C68 H68B 109.4 . . ?
H68A C68 H68B 108.0 . . ?
C68 C69 C70 111.3(3) . . ?
C68 C69 H69A 109.4 . . ?
C70 C69 H69A 109.4 . . ?
C68 C69 H69B 109.4 . . ?
C70 C69 H69B 109.4 . . ?
H69A C69 H69B 108.0 . . ?
C65 C70 C69 112.3(3) . . ?
C65 C70 H70A 109.1 . . ?
C69 C70 H70A 109.1 . . ?
C65 C70 H70B 109.1 . . ?
C69 C70 H70B 109.1 . . ?
H70A C70 H70B 107.9 . . ?
N7 C71 C72 110.6(2) . . ?
N7 C71 C76 113.9(2) . . ?
C72 C71 C76 109.4(2) . . ?
N7 C71 H71 107.5 . . ?
C72 C71 H71 107.5 . . ?
C76 C71 H71 107.5 . . ?
C71 C72 C73 110.4(3) . . ?
C71 C72 H72A 109.6 . . ?
C73 C72 H72A 109.6 . . ?
C71 C72 H72B 109.6 . . ?
C73 C72 H72B 109.6 . . ?
H72A C72 H72B 108.1 . . ?
C74 C73 C72 111.5(3) . . ?
C74 C73 H73A 109.3 . . ?
C72 C73 H73A 109.3 . . ?
C74 C73 H73B 109.3 . . ?
C72 C73 H73B 109.3 . . ?
H73A C73 H73B 108.0 . . ?
C75 C74 C73 111.7(3) . . ?
C75 C74 H74A 109.3 . . ?
C73 C74 H74A 109.3 . . ?
C75 C74 H74B 109.3 . . ?
C73 C74 H74B 109.3 . . ?
H74A C74 H74B 108.0 . . ?
C74 C75 C76 110.8(3) . . ?
C74 C75 H75A 109.5 . . ?
C76 C75 H75A 109.5 . . ?
C74 C75 H75B 109.5 . . ?
C76 C75 H75B 109.5 . . ?
H75A C75 H75B 108.1 . . ?
C71 C76 C75 109.8(3) . . ?
C71 C76 H76A 109.7 . . ?
C75 C76 H76A 109.7 . . ?
C71 C76 H76B 109.7 . . ?
C75 C76 H76B 109.7 . . ?
H76A C76 H76B 108.2 . . ?
N8 C77 C78 111.5(2) . . ?
N8 C77 C82 107.0(2) . . ?
C78 C77 C82 109.4(2) . . ?
N8 C77 H77 109.6 . . ?
C78 C77 H77 109.6 . . ?
C82 C77 H77 109.6 . . ?
C77 C78 C79 111.6(3) . . ?
C77 C78 H78A 109.3 . . ?
C79 C78 H78A 109.3 . . ?
C77 C78 H78B 109.3 . . ?
C79 C78 H78B 109.3 . . ?
H78A C78 H78B 108.0 . . ?
C80 C79 C78 110.4(3) . . ?
C80 C79 H79A 109.6 . . ?
C78 C79 H79A 109.6 . . ?
C80 C79 H79B 109.6 . . ?
C78 C79 H79B 109.6 . . ?
H79A C79 H79B 108.1 . . ?
C81 C80 C79 111.2(3) . . ?
C81 C80 H80A 109.4 . . ?
C79 C80 H80A 109.4 . . ?
C81 C80 H80B 109.4 . . ?
C79 C80 H80B 109.4 . . ?
H80A C80 H80B 108.0 . . ?
C80 C81 C82 112.0(3) . . ?
C80 C81 H81A 109.2 . . ?
C82 C81 H81A 109.2 . . ?
C80 C81 H81B 109.2 . . ?
C82 C81 H81B 109.2 . . ?
H81A C81 H81B 107.9 . . ?
C81 C82 C77 111.7(3) . . ?
C81 C82 H82A 109.3 . . ?
C77 C82 H82A 109.3 . . ?
C81 C82 H82B 109.3 . . ?
C77 C82 H82B 109.3 . . ?
H82A C82 H82B 107.9 . . ?
C5 N1 C1 118.6(2) . . ?
C5 N1 Al1 135.6(2) . . ?
C1 N1 Al1 105.71(17) . . ?
C17 N2 C2 116.3(2) . . ?
C17 N2 Al1 136.23(18) . . ?
C2 N2 Al1 105.51(17) . . ?
C33 N3 C29 118.0(2) . . ?
C33 N3 Al2 145.14(19) . . ?
C29 N3 Al2 96.41(16) . . ?
C30 N4 C45 115.6(2) . . ?
C30 N4 Al2 105.68(17) . . ?
C45 N4 Al2 138.49(18) . . ?
C57 N5 C59 127.5(2) . . ?
C57 N5 Al1 91.63(17) . . ?
C59 N5 Al1 140.61(19) . . ?
C57 N6 C65 126.2(2) . . ?
C57 N6 Al1 92.39(16) . . ?
C65 N6 Al1 138.15(19) . . ?
C58 N7 C71 119.1(2) . . ?
C58 N7 Al2 103.54(17) . . ?
C71 N7 Al2 134.15(19) . . ?
C58 N8 C77 134.5(3) . . ?
C58 N8 H1 113(2) . . ?
C77 N8 H1 112(2) . . ?

loop_
_geom_bond_atom_site_label_1
_geom_bond_atom_site_label_2
_geom_bond_distance
_geom_bond_site_symmetry_2
_geom_bond_publ_flag
Al1 N2 1.825(2) . ?
Al1 N1 1.832(2) . ?
Al1 N6 1.895(2) . ?
Al1 N5 1.915(2) . ?
Al1 C57 2.375(3) . ?
Al2 N3 1.823(2) . ?
Al2 N4 1.879(2) . ?
Al2 N7 1.978(2) . ?
Al2 C57 2.057(3) . ?
C1 C2 1.351(4) . ?
C1 N1 1.436(4) . ?
C1 C3 1.508(4) . ?
C2 N2 1.441(3) . ?
C2 C4 1.498(4) . ?
C3 H3A 0.9800 . ?
C3 H3B 0.9800 . ?
C3 H3C 0.9800 . ?
C4 H4A 0.9800 . ?
C4 H4B 0.9800 . ?
C4 H4C 0.9800 . ?
C5 C6 1.405(4) . ?
C5 C10 1.408(4) . ?
C5 N1 1.434(3) . ?
C6 C7 1.402(4) . ?
C6 C11 1.513(4) . ?
C7 C8 1.362(5) . ?
C7 H7 0.9500 . ?
C8 C9 1.367(5) . ?
C8 H8 0.9500 . ?
C9 C10 1.399(4) . ?
C9 H9 0.9500 . ?
C10 C14 1.507(4) . ?
C11 C12 1.532(5) . ?
C11 C13 1.533(5) . ?
C11 H11 1.0000 . ?
C12 H12A 0.9800 . ?
C12 H12B 0.9800 . ?
C12 H12C 0.9800 . ?
C13 H13A 0.9800 . ?
C13 H13B 0.9800 . ?
C13 H13C 0.9800 . ?
C14 C16 1.534(5) . ?
C14 C15 1.538(4) . ?
C14 H14 1.0000 . ?
C15 H15A 0.9800 . ?
C15 H15B 0.9800 . ?
C15 H15C 0.9800 . ?
C16 H16A 0.9800 . ?
C16 H16B 0.9800 . ?
C16 H16C 0.9800 . ?
C17 C22 1.406(4) . ?
C17 C18 1.422(4) . ?
C17 N2 1.433(3) . ?
C18 C19 1.381(4) . ?
C18 C23 1.505(4) . ?
C19 C20 1.379(5) . ?
C19 H19 0.9500 . ?
C20 C21 1.373(5) . ?
C20 H20 0.9500 . ?
C21 C22 1.392(4) . ?
C21 H21 0.9500 . ?
C22 C26 1.518(4) . ?
C23 C24 1.513(5) . ?
C23 C25 1.526(4) . ?
C23 H23 1.0000 . ?
C24 H24A 0.9800 . ?
C24 H24B 0.9800 . ?
C24 H24C 0.9800 . ?
C25 H25A 0.9800 . ?
C25 H25B 0.9800 . ?
C25 H25C 0.9800 . ?
C26 C27 1.525(4) . ?
C26 C28 1.526(5) . ?
C26 H26 1.0000 . ?
C27 H27A 0.9800 . ?
C27 H27B 0.9800 . ?
C27 H27C 0.9800 . ?
C28 H28A 0.9800 . ?
C28 H28B 0.9800 . ?
C28 H28C 0.9800 . ?
C29 N3 1.501(3) . ?
C29 C31 1.519(4) . ?
C29 C30 1.542(4) . ?
C29 C58 1.583(4) . ?
C30 C32 1.342(4) . ?
C30 N4 1.394(4) . ?
C31 H31A 0.9800 . ?
C31 H31B 0.9800 . ?
C31 H31C 0.9800 . ?
C32 H32A 0.9500 . ?
C32 H32B 0.9500 . ?
C33 C38 1.418(4) . ?
C33 C34 1.418(4) . ?
C33 N3 1.428(4) . ?
C34 C35 1.395(4) . ?
C34 C39 1.516(4) . ?
C35 C36 1.369(5) . ?
C35 H35 0.9500 . ?
C36 C37 1.371(5) . ?
C36 H36 0.9500 . ?
C37 C38 1.392(5) . ?
C37 H37 0.9500 . ?
C38 C42 1.514(5) . ?
C39 C40 1.527(4) . ?
C39 C41 1.539(5) . ?
C39 H39 1.0000 . ?
C40 H40A 0.9800 . ?
C40 H40B 0.9800 . ?
C40 H40C 0.9800 . ?
C41 H41A 0.9800 . ?
C41 H41B 0.9800 . ?
C41 H41C 0.9800 . ?
C42 C43 1.518(5) . ?
C42 C44 1.536(5) . ?
C42 H42 1.0000 . ?
C43 H43A 0.9800 . ?
C43 H43B 0.9800 . ?
C43 H43C 0.9800 . ?
C44 H44A 0.9800 . ?
C44 H44B 0.9800 . ?
C44 H44C 0.9800 . ?
C45 C50 1.399(4) . ?
C45 C46 1.408(4) . ?
C45 N4 1.444(3) . ?
C46 C47 1.391(4) . ?
C46 C51 1.513(4) . ?
C47 C48 1.377(4) . ?
C47 H47 0.9500 . ?
C48 C49 1.360(5) . ?
C48 H48 0.9500 . ?
C49 C50 1.389(4) . ?
C49 H49 0.9500 . ?
C50 C54 1.526(4) . ?
C51 C52 1.529(4) . ?
C51 C53 1.534(4) . ?
C51 H51 1.0000 . ?
C52 H52A 0.9800 . ?
C52 H52B 0.9800 . ?
C52 H52C 0.9800 . ?
C53 H53A 0.9800 . ?
C53 H53B 0.9800 . ?
C53 H53C 0.9800 . ?
C54 C56 1.505(5) . ?
C54 C55 1.526(5) . ?
C54 H54 1.0000 . ?
C55 H55A 0.9800 . ?
C55 H55B 0.9800 . ?
C55 H55C 0.9800 . ?
C56 H56A 0.9800 . ?
C56 H56B 0.9800 . ?
C56 H56C 0.9800 . ?
C57 N5 1.351(3) . ?
C57 N6 1.354(3) . ?
C58 N7 1.322(4) . ?
C58 N8 1.343(4) . ?
C59 N5 1.465(3) . ?
C59 C64 1.521(4) . ?
C59 C60 1.528(4) . ?
C59 H59 1.0000 . ?
C60 C61 1.531(4) . ?
C60 H60A 0.9900 . ?
C60 H60B 0.9900 . ?
C61 C62 1.514(5) . ?
C61 H61A 0.9900 . ?
C61 H61B 0.9900 . ?
C62 C63 1.515(5) . ?
C62 H62A 0.9900 . ?
C62 H62B 0.9900 . ?
C63 C64 1.516(4) . ?
C63 H63A 0.9900 . ?
C63 H63B 0.9900 . ?
C64 H64A 0.9900 . ?
C64 H64B 0.9900 . ?
C65 N6 1.463(3) . ?
C65 C70 1.510(4) . ?
C65 C66 1.528(4) . ?
C65 H65 1.0000 . ?
C66 C67 1.524(4) . ?
C66 H66A 0.9900 . ?
C66 H66B 0.9900 . ?
C67 C68 1.520(5) . ?
C67 H67A 0.9900 . ?
C67 H67B 0.9900 . ?
C68 C69 1.505(5) . ?
C68 H68A 0.9900 . ?
C68 H68B 0.9900 . ?
C69 C70 1.531(4) . ?
C69 H69A 0.9900 . ?
C69 H69B 0.9900 . ?
C70 H70A 0.9900 . ?
C70 H70B 0.9900 . ?
C71 N7 1.467(3) . ?
C71 C72 1.520(4) . ?
C71 C76 1.522(4) . ?
C71 H71 1.0000 . ?
C72 C73 1.531(4) . ?
C72 H72A 0.9900 . ?
C72 H72B 0.9900 . ?
C73 C74 1.524(5) . ?
C73 H73A 0.9900 . ?
C73 H73B 0.9900 . ?
C74 C75 1.523(5) . ?
C74 H74A 0.9900 . ?
C74 H74B 0.9900 . ?
C75 C76 1.524(4) . ?
C75 H75A 0.9900 . ?
C75 H75B 0.9900 . ?
C76 H76A 0.9900 . ?
C76 H76B 0.9900 . ?
C77 N8 1.478(4) . ?
C77 C78 1.517(4) . ?
C77 C82 1.527(4) . ?
C77 H77 1.0000 . ?
C78 C79 1.524(4) . ?
C78 H78A 0.9900 . ?
C78 H78B 0.9900 . ?
C79 C80 1.517(5) . ?
C79 H79A 0.9900 . ?
C79 H79B 0.9900 . ?
C80 C81 1.504(5) . ?
C80 H80A 0.9900 . ?
C80 H80B 0.9900 . ?
C81 C82 1.520(4) . ?
C81 H81A 0.9900 . ?
C81 H81B 0.9900 . ?
C82 H82A 0.9900 . ?
C82 H82B 0.9900 . ?
N8 H1 0.93(4) . ?

loop_
_platon_squeeze_void_nr
_platon_squeeze_void_average_x
_platon_squeeze_void_average_y
_platon_squeeze_void_average_z
_platon_squeeze_void_volume
_platon_squeeze_void_count_electrons
_platon_squeeze_void_content
1 0.000 0.000 0.000 282 29 ' '
2 0.016 0.729 0.463 8 0 ' '
3 0.500 1.000 0.500 296 29 ' '
4 0.288 0.544 0.092 9 0 ' '
5 0.330 0.718 0.148 10 0 ' '
6 0.353 0.902 0.066 7 0 ' '
7 0.647 0.098 0.934 7 0 ' '
8 0.669 0.281 0.852 10 0 ' '
9 0.711 0.456 0.907 10 0 ' '
10 0.983 0.271 0.537 8 0 ' '
